data_7119846
loop_
_publ_author_name
'Maji, Ram Chandra'
'Das, Partha Pratim'
'Bhandari, Anirban'
'Mishra, Saikat'
'Maji, Milan'
'Ghiassi, Kamran B.'
'Olmstead, Marilyn M.'
'Patra, Apurba K.'

_publ_section_title
;
 Mixed valence copper-sulfur clusters of highest nuclearity: a Cu8 wheel
 and a Cu16 nanoball.
;
_journal_issue 23
_journal_name_full 'Chemical communications (Cambridge, England)'
_journal_page_first 3334
_journal_page_last 3337
_journal_paper_doi 10.1039/c6cc08301c
_journal_volume 53
_journal_year 2017
_chemical_formula_sum 'C99.5 H87 Cl2 Cu8 N9 O9.5 S16'
_chemical_formula_weight 2652.96
_space_group_crystal_system monoclinic
_space_group_IT_number 14
_space_group_name_Hall '-P 2yn'
_space_group_name_H-M_alt 'P 1 21/n 1'
_symmetry_space_group_name_Hall '-P 2yn'
_symmetry_space_group_name_H-M 'P 1 21/n 1'
_atom_sites_solution_hydrogens geom
_atom_sites_solution_primary direct
_atom_sites_solution_secondary difmap
_audit_creation_method SHELXL-2014/7
_audit_update_record
;
2016-07-19 deposited with the CCDC.
2016-12-02 downloaded from the CCDC.
;
_cell_angle_alpha 90.000(5)
_cell_angle_beta 92.805(5)
_cell_angle_gamma 90.000(5)
_cell_formula_units_Z 4
_cell_length_a 18.757(5)
_cell_length_b 30.586(5)
_cell_length_c 20.498(5)
_cell_measurement_reflns_used 9845
_cell_measurement_temperature 100(2)
_cell_measurement_theta_max 26.5
_cell_measurement_theta_min 2.27
_cell_volume 11746(5)
_computing_cell_refinement 'SAINT (Bruker, 2014)'
_computing_data_collection 'Apex2 (Bruker, 2014)'
_computing_data_reduction 'SAINT (Bruker, 2014)'
_computing_publication_material 'SHELXL-2014/7 (Sheldrick, 2014)'
_computing_structure_refinement 'SHELXL-2014/7 (Sheldrick, 2014)'
_computing_structure_solution 'SHELXS (Sheldrick, 2008)'
_diffrn_ambient_temperature 100(2)
_diffrn_detector_area_resol_mean 8.3
_diffrn_measured_fraction_theta_full 0.997
_diffrn_measured_fraction_theta_max 0.997
_diffrn_measurement_device_type 'Bruker Apex II CCD'
_diffrn_measurement_method \w
_diffrn_radiation_type MoK\a
_diffrn_radiation_wavelength 0.71073
_diffrn_reflns_av_R_equivalents 0.1067
_diffrn_reflns_av_unetI/netI 0.1188
_diffrn_reflns_Laue_measured_fraction_full 0.997
_diffrn_reflns_Laue_measured_fraction_max 0.997
_diffrn_reflns_limit_h_max 22
_diffrn_reflns_limit_h_min -22
_diffrn_reflns_limit_k_max 36
_diffrn_reflns_limit_k_min -37
_diffrn_reflns_limit_l_max 24
_diffrn_reflns_limit_l_min -24
_diffrn_reflns_number 94954
_diffrn_reflns_point_group_measured_fraction_full 0.997
_diffrn_reflns_point_group_measured_fraction_max 0.997
_diffrn_reflns_theta_full 25.242
_diffrn_reflns_theta_max 25.500
_diffrn_reflns_theta_min 2.098
_diffrn_source 'fine-focus sealed tube'
_exptl_absorpt_coefficient_mu 1.805
_exptl_absorpt_correction_T_max 0.746
_exptl_absorpt_correction_T_min 0.614
_exptl_absorpt_correction_type multi-scan
_exptl_absorpt_process_details 'SADABS (Sheldrick, 2014)'
_exptl_crystal_colour purple
_exptl_crystal_density_diffrn 1.500
_exptl_crystal_description block
_exptl_crystal_F_000 5380
_exptl_crystal_size_max 0.300
_exptl_crystal_size_mid 0.300
_exptl_crystal_size_min 0.200
_refine_diff_density_max 2.469
_refine_diff_density_min -0.807
_refine_diff_density_rms 0.160
_refine_ls_extinction_method none
_refine_ls_goodness_of_fit_ref 1.035
_refine_ls_hydrogen_treatment constr
_refine_ls_matrix_type full
_refine_ls_number_parameters 1295
_refine_ls_number_reflns 21817
_refine_ls_number_restraints 66
_refine_ls_restrained_S_all 1.038
_refine_ls_R_factor_all 0.1530
_refine_ls_R_factor_gt 0.0842
_refine_ls_shift/su_max 0.001
_refine_ls_shift/su_mean 0.000
_refine_ls_structure_factor_coef Fsqd
_refine_ls_weighting_details 'w=1/[\s^2^(Fo^2^)+(0.1139P)^2^+86.0966P] where P=(Fo^2^+2Fc^2^)/3'
_refine_ls_weighting_scheme calc
_refine_ls_wR_factor_gt 0.2136
_refine_ls_wR_factor_ref 0.2496
_reflns_Friedel_coverage 0.000
_reflns_number_gt 12667
_reflns_number_total 21817
_reflns_threshold_expression 'I > 2\s(I)'
_cod_data_source_file c6cc08301c2.cif
_cod_data_source_block cu8_sq
_cod_original_formula_sum 'C99.50 H87 Cl2 Cu8 N9 O9.50 S16'
_cod_database_code 7119846
_shelx_shelxl_version_number 2014/7
_shelx_space_group_comment
;
The symmetry employed for this shelxl refinement is uniquely defined
by the following loop, which should always be used as a source of
symmetry information in preference to the above space-group names.
They are only intended as comments.
;
_shelx_estimated_absorpt_t_min 0.614
_shelx_estimated_absorpt_t_max 0.714

loop_
_space_group_symop_operation_xyz
'x, y, z'
'-x+1/2, y+1/2, -z+1/2'
'-x, -y, -z'
'x-1/2, -y-1/2, z-1/2'

loop_
_atom_site_label
_atom_site_type_symbol
_atom_site_fract_x
_atom_site_fract_y
_atom_site_fract_z
_atom_site_U_iso_or_equiv
_atom_site_adp_type
_atom_site_occupancy
_atom_site_site_symmetry_order
_atom_site_calc_flag
_atom_site_refinement_flags_posn
_atom_site_refinement_flags_adp
_atom_site_refinement_flags_occupancy
_atom_site_disorder_assembly
_atom_site_disorder_group
Cu1 Cu 0.15276(6) 0.20351(3) 0.87009(5) 0.0246(3) Uani 1 1 d . . . . .
Cu2 Cu 0.22540(6) 0.13797(4) 0.91705(6) 0.0269(3) Uani 1 1 d . . . . .
Cu3 Cu 0.34970(6) 0.15472(4) 0.87845(6) 0.0274(3) Uani 1 1 d . . . . .
Cu4 Cu 0.35687(6) 0.10323(4) 0.77895(6) 0.0276(3) Uani 1 1 d . . . . .
Cu5 Cu 0.34293(6) 0.15572(4) 0.67900(6) 0.0285(3) Uani 1 1 d . . . . .
Cu6 Cu 0.21737(6) 0.13830(4) 0.63210(6) 0.0280(3) Uani 1 1 d . . . . .
Cu7 Cu 0.14426(6) 0.20370(4) 0.67335(5) 0.0260(3) Uani 1 1 d . . . . .
Cu8 Cu 0.08228(6) 0.16921(4) 0.76985(6) 0.0279(3) Uani 1 1 d . . . . .
S1 S 0.13371(12) 0.24008(7) 0.77231(11) 0.0254(5) Uani 1 1 d . . . . .
S2 S -0.0383(2) 0.09314(11) 0.76375(18) 0.0662(10) Uani 1 1 d . . . . .
S3 S 0.11697(13) 0.12872(8) 0.85993(12) 0.0295(6) Uani 1 1 d . . . . .
S4 S 0.15357(13) 0.30394(8) 0.92229(13) 0.0338(6) Uani 1 1 d . . . . .
S5 S 0.27173(12) 0.21039(7) 0.89960(11) 0.0251(5) Uani 1 1 d . . . . .
S6 S 0.17510(18) 0.05580(9) 0.99446(16) 0.0535(8) Uani 1 1 d . . . . .
S7 S 0.28783(13) 0.08549(7) 0.86390(12) 0.0288(5) Uani 1 1 d . . . . .
S8 S 0.46858(14) 0.22137(9) 0.93147(14) 0.0409(7) Uani 1 1 d . . . . .
S9 S 0.39398(13) 0.17721(8) 0.77911(12) 0.0306(6) Uani 1 1 d . . . . .
S10 S 0.36785(16) -0.00151(9) 0.78106(15) 0.0452(7) Uani 1 1 d . . . . .
S11 S 0.28508(12) 0.08651(8) 0.68738(12) 0.0280(5) Uani 1 1 d . . . . .
S12 S 0.45260(19) 0.22662(13) 0.63369(19) 0.0735(12) Uani 1 1 d . . . . .
S13 S 0.26271(12) 0.21096(8) 0.65363(12) 0.0293(6) Uani 1 1 d . . . . .
S14 S 0.16232(15) 0.05626(9) 0.54851(15) 0.0480(8) Uani 1 1 d . . . . .
S15 S 0.11174(12) 0.12773(7) 0.68275(12) 0.0278(5) Uani 1 1 d . . . . .
S16 S 0.13986(13) 0.30183(8) 0.62275(12) 0.0328(6) Uani 1 1 d . . . . .
N1 N -0.0154(4) 0.1964(3) 0.7774(4) 0.033(2) Uani 1 1 d . . . . .
N2 N 0.0703(4) 0.2135(2) 0.9307(4) 0.0283(18) Uani 1 1 d . . . . .
N3 N 0.2184(4) 0.1536(2) 1.0131(4) 0.0286(18) Uani 1 1 d . . . . .
N4 N 0.4215(4) 0.1220(3) 0.9392(4) 0.036(2) Uani 1 1 d . . . . .
N5 N 0.4610(4) 0.0850(3) 0.7712(4) 0.0317(19) Uani 1 1 d . . . . .
N6 N 0.4127(4) 0.1260(3) 0.6180(4) 0.037(2) Uani 1 1 d . . . . .
N7 N 0.2180(5) 0.1521(3) 0.5352(4) 0.040(2) Uani 1 1 d . . . . .
N8 N 0.0573(4) 0.2113(3) 0.6110(4) 0.0285(18) Uani 1 1 d . . . . .
C1 C 0.0484(5) 0.2664(3) 0.7727(4) 0.030(2) Uani 1 1 d . . . . .
C2 C 0.0476(6) 0.3114(3) 0.7716(4) 0.034(2) Uani 1 1 d . . . . .
H2 H 0.0913 0.3271 0.7712 0.040 Uiso 1 1 calc R U . . .
C3 C -0.0171(6) 0.3344(4) 0.7711(5) 0.043(3) Uani 1 1 d . . . . .
H3 H -0.0171 0.3654 0.7695 0.052 Uiso 1 1 calc R U . . .
C4 C -0.0796(6) 0.3124(4) 0.7730(5) 0.045(3) Uani 1 1 d . . . . .
H4 H -0.1233 0.3281 0.7732 0.054 Uiso 1 1 calc R U . . .
C5 C -0.0801(5) 0.2668(4) 0.7745(5) 0.038(3) Uani 1 1 d . . . . .
H5 H -0.1243 0.2517 0.7748 0.045 Uiso 1 1 calc R U . . .
C6 C -0.0162(5) 0.2431(3) 0.7757(5) 0.032(2) Uani 1 1 d . . . . .
C7 C -0.0701(7) 0.1795(5) 0.8048(6) 0.059(3) Uani 1 1 d . . . . .
H7 H -0.1017 0.1985 0.8259 0.071 Uiso 1 1 calc R U . . .
C8 C -0.0853(7) 0.1325(5) 0.8046(7) 0.077(5) Uani 1 1 d . . . . .
C9 C -0.1878(8) 0.1335(6) 0.8778(9) 0.102(6) Uani 1 1 d . . . . .
H9A H -0.1719 0.1287 0.9235 0.153 Uiso 1 1 calc R U . . .
H9B H -0.2358 0.1212 0.8700 0.153 Uiso 1 1 calc R U . . .
H9C H -0.1889 0.1649 0.8685 0.153 Uiso 1 1 calc R U . . .
C10 C -0.1410(8) 0.1130(6) 0.8373(7) 0.080(5) Uani 1 1 d . . . . .
C11 C -0.1409(9) 0.0664(5) 0.8253(8) 0.085(5) Uani 1 1 d . U . . .
H11 H -0.1730 0.0471 0.8452 0.101 Uiso 1 1 calc R U . . .
C12 C -0.0893(8) 0.0514(5) 0.7815(9) 0.094(5) Uani 1 1 d . . . . .
H12 H -0.0851 0.0225 0.7654 0.113 Uiso 1 1 calc R U . . .
C13 C 0.0497(5) 0.1339(3) 0.9183(5) 0.029(2) Uani 1 1 d . . . . .
C14 C 0.0136(6) 0.0968(3) 0.9348(6) 0.044(3) Uani 1 1 d . . . . .
H14 H 0.0233 0.0699 0.9138 0.052 Uiso 1 1 calc R U . . .
C15 C -0.0370(6) 0.0984(4) 0.9818(6) 0.055(3) Uani 1 1 d . . . . .
H15 H -0.0624 0.0727 0.9924 0.066 Uiso 1 1 calc R U . . .
C16 C -0.0505(6) 0.1364(4) 1.0127(6) 0.051(3) Uani 1 1 d . . . . .
H16 H -0.0845 0.1372 1.0455 0.061 Uiso 1 1 calc R U . . .
C17 C -0.0145(5) 0.1741(4) 0.9965(5) 0.039(3) Uani 1 1 d . . . . .
H17 H -0.0235 0.2005 1.0190 0.046 Uiso 1 1 calc R U . . .
C18 C 0.0340(5) 0.1739(3) 0.9481(5) 0.029(2) Uani 1 1 d . . . . .
C19 C 0.0366(5) 0.2498(3) 0.9391(4) 0.031(2) Uani 1 1 d . . . . .
H19 H -0.0118 0.2474 0.9503 0.037 Uiso 1 1 calc R U . . .
C20 C 0.0646(5) 0.2930(3) 0.9334(4) 0.028(2) Uani 1 1 d . . . . .
C21 C -0.0536(6) 0.3324(3) 0.9488(5) 0.042(3) Uani 1 1 d . . . . .
H21A H -0.0660 0.3112 0.9824 0.063 Uiso 1 1 calc R U . . .
H21B H -0.0786 0.3247 0.9073 0.063 Uiso 1 1 calc R U . . .
H21C H -0.0680 0.3617 0.9621 0.063 Uiso 1 1 calc R U . . .
C22 C 0.0250(5) 0.3314(3) 0.9409(5) 0.032(2) Uani 1 1 d . . . . .
C23 C 0.0691(6) 0.3678(3) 0.9359(5) 0.041(3) Uani 1 1 d . . . . .
H23 H 0.0519 0.3969 0.9392 0.049 Uiso 1 1 calc R U . . .
C24 C 0.1386(6) 0.3585(3) 0.9259(5) 0.042(3) Uani 1 1 d . . . . .
H24 H 0.1745 0.3800 0.9215 0.050 Uiso 1 1 calc R U . . .
C25 C 0.2766(5) 0.2219(3) 0.9849(5) 0.028(2) Uani 1 1 d . . . . .
C26 C 0.3063(5) 0.2629(3) 1.0034(5) 0.032(2) Uani 1 1 d . . . . .
H26 H 0.3213 0.2827 0.9710 0.039 Uiso 1 1 calc R U . . .
C27 C 0.3132(5) 0.2742(4) 1.0692(5) 0.039(3) Uani 1 1 d . . . . .
H27 H 0.3344 0.3013 1.0819 0.047 Uiso 1 1 calc R U . . .
C28 C 0.2893(6) 0.2461(4) 1.1159(5) 0.043(3) Uani 1 1 d . . . . .
H28 H 0.2935 0.2540 1.1608 0.052 Uiso 1 1 calc R U . . .
C29 C 0.2594(5) 0.2068(3) 1.0975(5) 0.037(3) Uani 1 1 d . . . . .
H29 H 0.2447 0.1873 1.1303 0.045 Uiso 1 1 calc R U . . .
C30 C 0.2503(5) 0.1947(3) 1.0325(4) 0.026(2) Uani 1 1 d . . . . .
C31 C 0.1741(5) 0.1370(3) 1.0528(5) 0.033(2) Uani 1 1 d . . . . .
H31 H 0.1597 0.1551 1.0874 0.040 Uiso 1 1 calc R U . . .
C32 C 0.1450(6) 0.0938(3) 1.0494(5) 0.041(3) Uani 1 1 d . . . . .
C33 C 0.0607(7) 0.0990(5) 1.1442(7) 0.073(4) Uani 1 1 d . . . . .
H33A H 0.0814 0.0889 1.1863 0.110 Uiso 1 1 calc R U . . .
H33B H 0.0096 0.0924 1.1411 0.110 Uiso 1 1 calc R U . . .
H33C H 0.0676 0.1307 1.1404 0.110 Uiso 1 1 calc R U . . .
C34 C 0.0971(7) 0.0761(4) 1.0895(6) 0.057(3) Uani 1 1 d . . . . .
C35 C 0.0828(8) 0.0314(4) 1.0736(7) 0.071(4) Uani 1 1 d . . . . .
H35 H 0.0493 0.0138 1.0948 0.085 Uiso 1 1 calc R U . . .
C36 C 0.1226(8) 0.0173(4) 1.0252(8) 0.076(4) Uani 1 1 d . . . . .
H36 H 0.1211 -0.0120 1.0096 0.092 Uiso 1 1 calc R U . . .
C37 C 0.3427(6) 0.0587(3) 0.9242(5) 0.035(2) Uani 1 1 d . . . . .
C38 C 0.3243(6) 0.0160(3) 0.9407(6) 0.048(3) Uani 1 1 d . . . . .
H38 H 0.2854 0.0021 0.9178 0.057 Uiso 1 1 calc R U . . .
C39 C 0.3621(7) -0.0065(4) 0.9901(6) 0.053(3) Uani 1 1 d . . . . .
H39 H 0.3492 -0.0356 1.0005 0.063 Uiso 1 1 calc R U . . .
C40 C 0.4174(7) 0.0131(4) 1.0235(7) 0.061(4) Uani 1 1 d . . . . .
H40 H 0.4423 -0.0018 1.0583 0.073 Uiso 1 1 calc R U . . .
C41 C 0.4374(6) 0.0556(4) 1.0064(6) 0.049(3) Uani 1 1 d . . . . .
H41 H 0.4769 0.0692 1.0291 0.059 Uiso 1 1 calc R U . . .
C42 C 0.4003(6) 0.0780(3) 0.9569(5) 0.038(3) Uani 1 1 d . . . . .
C43 C 0.4889(5) 0.1319(4) 0.9477(5) 0.038(3) Uani 1 1 d . . . . .
H43 H 0.5210 0.1087 0.9582 0.046 Uiso 1 1 calc R U . . .
C44 C 0.5183(5) 0.1740(3) 0.9428(5) 0.036(2) Uani 1 1 d . . . . .
C45 C 0.6478(6) 0.1495(4) 0.9579(6) 0.058(3) Uani 1 1 d . . . . .
H45A H 0.6582 0.1369 0.9155 0.087 Uiso 1 1 calc R U . . .
H45B H 0.6309 0.1265 0.9866 0.087 Uiso 1 1 calc R U . . .
H45C H 0.6913 0.1627 0.9777 0.087 Uiso 1 1 calc R U . . .
C46 C 0.5920(5) 0.1835(4) 0.9487(5) 0.035(2) Uani 1 1 d . . . . .
C47 C 0.6036(6) 0.2277(5) 0.9434(5) 0.054(3) Uani 1 1 d . . . . .
H47 H 0.6502 0.2400 0.9464 0.065 Uiso 1 1 calc R U . . .
C48 C 0.5440(6) 0.2528(4) 0.9335(5) 0.047(3) Uani 1 1 d . . . . .
H48 H 0.5443 0.2836 0.9284 0.056 Uiso 1 1 calc R U . . .
C49 C 0.4859(5) 0.1635(3) 0.7791(5) 0.036(2) Uani 1 1 d . . . . .
C50 C 0.5344(5) 0.1980(4) 0.7814(5) 0.040(3) Uani 1 1 d . . . . .
H50 H 0.5174 0.2273 0.7820 0.048 Uiso 1 1 calc R U . . .
C51 C 0.6072(6) 0.1903(4) 0.7828(5) 0.047(3) Uani 1 1 d . . . . .
H51 H 0.6397 0.2141 0.7839 0.056 Uiso 1 1 calc R U . . .
C52 C 0.6321(6) 0.1490(5) 0.7825(5) 0.051(3) Uani 1 1 d . . . . .
H52 H 0.6821 0.1441 0.7841 0.062 Uiso 1 1 calc R U . . .
C53 C 0.5843(5) 0.1120(4) 0.7797(5) 0.042(3) Uani 1 1 d . . . . .
H53 H 0.6021 0.0829 0.7803 0.051 Uiso 1 1 calc R U . . .
C54 C 0.5107(5) 0.1205(4) 0.7760(5) 0.036(2) Uani 1 1 d . . . . .
C55 C 0.4814(5) 0.0494(4) 0.7434(5) 0.040(3) Uani 1 1 d . . . . .
H55 H 0.5259 0.0504 0.7232 0.048 Uiso 1 1 calc R U . . .
C56 C 0.4433(5) 0.0077(3) 0.7399(5) 0.039(3) Uani 1 1 d . . . . .
C57 C 0.4635(6) -0.0279(3) 0.7021(5) 0.037(3) Uani 1 1 d . . . . .
C58 C 0.5264(7) -0.0301(4) 0.6612(7) 0.064(4) Uani 1 1 d . . . . .
H58A H 0.5226 -0.0074 0.6276 0.096 Uiso 1 1 calc R U . . .
H58B H 0.5282 -0.0589 0.6403 0.096 Uiso 1 1 calc R U . . .
H58C H 0.5700 -0.0256 0.6887 0.096 Uiso 1 1 calc R U . . .
C59 C 0.4138(6) -0.0620(4) 0.7102(6) 0.049(3) Uani 1 1 d . . . . .
H59 H 0.4169 -0.0894 0.6887 0.059 Uiso 1 1 calc R U . . .
C60 C 0.3608(6) -0.0524(3) 0.7515(6) 0.047(3) Uani 1 1 d . . . . .
H60 H 0.3242 -0.0723 0.7621 0.057 Uiso 1 1 calc R U . . .
C61 C 0.3378(5) 0.0610(3) 0.6282(5) 0.033(2) Uani 1 1 d . . . . .
C62 C 0.3196(6) 0.0187(3) 0.6102(5) 0.041(3) Uani 1 1 d . . . . .
H62 H 0.2817 0.0041 0.6303 0.049 Uiso 1 1 calc R U . . .
C63 C 0.3568(7) -0.0023(4) 0.5628(6) 0.054(3) Uani 1 1 d . . . . .
H63 H 0.3449 -0.0316 0.5513 0.065 Uiso 1 1 calc R U . . .
C64 C 0.4110(8) 0.0186(4) 0.5320(6) 0.063(4) Uani 1 1 d . . . . .
H64 H 0.4352 0.0043 0.4984 0.076 Uiso 1 1 calc R U . . .
C65 C 0.3945(6) 0.0825(3) 0.5992(5) 0.038(3) Uani 1 1 d . . . . .
C66 C 0.4297(6) 0.0608(4) 0.5506(5) 0.052(3) Uani 1 1 d . . . . .
H66 H 0.4674 0.0751 0.5298 0.062 Uiso 1 1 calc R U . . .
C67 C 0.4796(6) 0.1400(4) 0.6123(5) 0.049(3) Uani 1 1 d . . . . .
H67 H 0.5134 0.1184 0.6016 0.059 Uiso 1 1 calc R U . . .
C68 C 0.5058(6) 0.1819(5) 0.6199(5) 0.053(3) Uani 1 1 d . . . . .
C69 C 0.5808(6) 0.1955(5) 0.6155(5) 0.053(3) Uani 1 1 d . . . . .
C70 C 0.6359(8) 0.1686(6) 0.6063(7) 0.097(5) Uani 1 1 d . U . . .
H70A H 0.6567 0.1590 0.6487 0.146 Uiso 1 1 calc R U . . .
H70B H 0.6722 0.1840 0.5823 0.146 Uiso 1 1 calc R U . . .
H70C H 0.6191 0.1430 0.5811 0.146 Uiso 1 1 calc R U . . .
C71 C 0.5832(9) 0.2413(6) 0.6279(7) 0.081(4) Uani 1 1 d . U . . .
H71 H 0.6270 0.2569 0.6277 0.097 Uiso 1 1 calc R U . . .
C72 C 0.5231(9) 0.2617(6) 0.6398(9) 0.098(6) Uani 1 1 d . . . . .
H72 H 0.5197 0.2918 0.6503 0.118 Uiso 1 1 calc R U . . .
C73 C 0.2719(5) 0.2221(3) 0.5701(5) 0.038(3) Uani 1 1 d . . . . .
C74 C 0.3006(5) 0.2636(4) 0.5529(6) 0.042(3) Uani 1 1 d . . . . .
H74 H 0.3114 0.2849 0.5857 0.050 Uiso 1 1 calc R U . . .
C75 C 0.3125(6) 0.2726(4) 0.4883(6) 0.052(3) Uani 1 1 d . . . . .
H75 H 0.3321 0.3001 0.4772 0.062 Uiso 1 1 calc R U . . .
C76 C 0.2965(6) 0.2427(5) 0.4395(6) 0.055(3) Uani 1 1 d . . . . .
H76 H 0.3063 0.2492 0.3955 0.066 Uiso 1 1 calc R U . . .
C77 C 0.2661(5) 0.2032(4) 0.4548(5) 0.041(3) Uani 1 1 d . . . . .
H77 H 0.2550 0.1825 0.4211 0.050 Uiso 1 1 calc R U . . .
C78 C 0.2516(5) 0.1933(3) 0.5187(5) 0.036(2) Uani 1 1 d . . . . .
C79 C 0.1702(7) 0.1370(5) 0.4895(7) 0.068(4) Uani 1 1 d . . . . .
H79 H 0.1580 0.1556 0.4535 0.082 Uiso 1 1 calc R U . . .
C80 C 0.1364(7) 0.0953(4) 0.4910(6) 0.058(3) Uani 1 1 d . . . . .
C81 C 0.0872(7) 0.0790(5) 0.4459(7) 0.070(4) Uani 1 1 d . . . . .
C82 C 0.0554(8) 0.1040(6) 0.3915(7) 0.098(5) Uani 1 1 d . U . . .
H82A H 0.0082 0.1145 0.4027 0.146 Uiso 1 1 calc R U . . .
H82B H 0.0507 0.0854 0.3526 0.146 Uiso 1 1 calc R U . . .
H82C H 0.0861 0.1291 0.3826 0.146 Uiso 1 1 calc R U . . .
C83 C 0.0699(10) 0.0352(6) 0.4571(10) 0.103(6) Uani 1 1 d . . . . .
H83 H 0.0362 0.0191 0.4307 0.123 Uiso 1 1 calc R U . . .
C84 C 0.1088(10) 0.0172(6) 0.5130(8) 0.097(6) Uani 1 1 d . . . . .
H84 H 0.1051 -0.0121 0.5279 0.117 Uiso 1 1 calc R U . . .
C85 C 0.0420(5) 0.1323(3) 0.6223(5) 0.029(2) Uani 1 1 d . . . . .
C86 C 0.0054(5) 0.0936(3) 0.6045(5) 0.037(3) Uani 1 1 d . . . . .
H86 H 0.0183 0.0669 0.6257 0.045 Uiso 1 1 calc R U . . .
C87 C -0.0490(5) 0.0939(4) 0.5566(6) 0.046(3) Uani 1 1 d . . . . .
H87 H -0.0749 0.0679 0.5460 0.055 Uiso 1 1 calc R U . . .
C88 C -0.0652(6) 0.1327(4) 0.5240(6) 0.049(3) Uani 1 1 d . . . . .
H88 H -0.1008 0.1329 0.4894 0.059 Uiso 1 1 calc R U . . .
C89 C -0.0308(5) 0.1705(3) 0.5411(5) 0.037(3) Uani 1 1 d . . . . .
H89 H -0.0428 0.1968 0.5184 0.044 Uiso 1 1 calc R U . . .
C90 C 0.0220(5) 0.1712(3) 0.5919(5) 0.031(2) Uani 1 1 d . . . . .
C91 C 0.0227(5) 0.2473(3) 0.6024(4) 0.028(2) Uani 1 1 d . . . . .
H91 H -0.0264 0.2446 0.5892 0.034 Uiso 1 1 calc R U . . .
C92 C 0.0485(5) 0.2904(3) 0.6102(4) 0.027(2) Uani 1 1 d . . . . .
C93 C 0.0098(5) 0.3285(3) 0.6096(5) 0.033(2) Uani 1 1 d . . . . .
C94 C -0.0705(5) 0.3309(3) 0.5979(5) 0.039(3) Uani 1 1 d . . . . .
H94A H -0.0838 0.3194 0.5544 0.059 Uiso 1 1 calc R U . . .
H94B H -0.0861 0.3614 0.6008 0.059 Uiso 1 1 calc R U . . .
H94C H -0.0936 0.3135 0.6310 0.059 Uiso 1 1 calc R U . . .
C95 C 0.0529(5) 0.3662(3) 0.6203(5) 0.033(2) Uani 1 1 d . . . . .
H95 H 0.0347 0.3951 0.6227 0.040 Uiso 1 1 calc R U . . .
C96 C 0.1229(6) 0.3560(3) 0.6267(5) 0.036(3) Uani 1 1 d . . . . .
H96 H 0.1593 0.3774 0.6328 0.044 Uiso 1 1 calc R U . . .
Cl1 Cl 0.30126(19) 0.41332(10) 0.5974(2) 0.0753(11) Uani 1 1 d D . . . .
O1 O 0.2538(5) 0.4321(3) 0.6438(5) 0.085(3) Uani 1 1 d D . . . .
O2A O 0.3074(16) 0.4414(8) 0.5433(11) 0.151(11) Uiso 0.5 1 d D . P A 1
O3A O 0.2878(10) 0.3691(4) 0.5840(10) 0.069(4) Uiso 0.5 1 d D . P A 1
O4A O 0.3720(11) 0.4163(10) 0.6336(14) 0.168(13) Uiso 0.5 1 d D . P A 1
O2B O 0.2698(9) 0.4191(6) 0.5296(7) 0.069(4) Uiso 0.5 1 d D . P A 2
O3B O 0.3090(9) 0.3683(4) 0.6118(9) 0.060(5) Uiso 0.5 1 d D . P A 2
O4B O 0.3660(7) 0.4367(5) 0.5965(8) 0.052(4) Uiso 0.5 1 d D . P A 2
Cl2 Cl 0.6937(2) 0.31357(13) 0.77691(16) 0.0759(11) Uani 1 1 d D . . . .
O5 O 0.7361(5) 0.2754(3) 0.7691(5) 0.086(3) Uani 1 1 d D . . . .
O6 O 0.6664(7) 0.3304(4) 0.7196(5) 0.117(4) Uani 1 1 d D U . . .
O7 O 0.7407(9) 0.3453(5) 0.8100(8) 0.166(6) Uani 1 1 d D U . . .
O8 O 0.6417(7) 0.3047(5) 0.8216(6) 0.135(5) Uani 1 1 d D . . . .
O9 O 0.3463(12) 0.3254(8) 0.7892(12) 0.105(7) Uiso 0.5 1 d D . P . .
C97 C 0.346(3) 0.3323(18) 0.8624(16) 0.18(2) Uiso 0.5 1 d D . P . .
O10 O 0.3592(19) 0.4772(12) 0.856(2) 0.218(15) Uiso 0.6 1 d . . P . .
C98 C 0.360(2) 0.4953(12) 0.799(2) 0.126(12) Uiso 0.6 1 d . . P . .
H98 H 0.3266 0.5187 0.7939 0.151 Uiso 0.6 1 calc R U P . .
N10 N 0.3878(9) 0.4902(5) 0.7578(8) 0.048(4) Uiso 0.6 1 d . . P . .
C99 C 0.400(2) 0.4398(13) 0.752(2) 0.162(16) Uiso 0.6 1 d . . P . .
H99A H 0.4263 0.4337 0.7127 0.242 Uiso 0.6 1 calc R U P . .
H99B H 0.4266 0.4291 0.7905 0.242 Uiso 0.6 1 calc R U P . .
H99C H 0.3532 0.4250 0.7477 0.242 Uiso 0.6 1 calc R U P . .
C100 C 0.3675(12) 0.5142(7) 0.7078(11) 0.066(6) Uiso 0.6 1 d . . P . .
H10A H 0.3968 0.5074 0.6709 0.098 Uiso 0.6 1 calc R U P . .
H10B H 0.3172 0.5082 0.6957 0.098 Uiso 0.6 1 calc R U P . .
H10C H 0.3731 0.5452 0.7192 0.098 Uiso 0.6 1 calc R U P . .
O11 O 0.6128(10) 0.0612(6) 0.5915(9) 0.045(5) Uiso 0.4 1 d . . P . .
C101 C 0.6589(17) 0.0578(10) 0.6292(16) 0.058(8) Uiso 0.4 1 d . . P . .
H101 H 0.6491 0.0448 0.6699 0.070 Uiso 0.4 1 calc R U P . .
N9 N 0.7281(16) 0.0711(9) 0.6201(15) 0.072(8) Uiso 0.4 1 d . . P . .
C102 C 0.748(2) 0.0899(13) 0.5572(19) 0.090(12) Uiso 0.4 1 d . . P . .
H10D H 0.7993 0.0974 0.5599 0.135 Uiso 0.4 1 calc R U P . .
H10E H 0.7393 0.0685 0.5223 0.135 Uiso 0.4 1 calc R U P . .
H10F H 0.7202 0.1163 0.5477 0.135 Uiso 0.4 1 calc R U P . .
C103 C 0.788(3) 0.0748(19) 0.666(3) 0.15(2) Uiso 0.4 1 d . . P . .
H10G H 0.8294 0.0853 0.6438 0.219 Uiso 0.4 1 calc R U P . .
H10H H 0.7762 0.0956 0.7005 0.219 Uiso 0.4 1 calc R U P . .
H10I H 0.7982 0.0462 0.6857 0.219 Uiso 0.4 1 calc R U P . .

loop_
_atom_site_aniso_label
_atom_site_aniso_U_11
_atom_site_aniso_U_22
_atom_site_aniso_U_33
_atom_site_aniso_U_23
_atom_site_aniso_U_13
_atom_site_aniso_U_12
Cu1 0.0230(6) 0.0233(6) 0.0273(6) -0.0006(5) -0.0016(5) -0.0035(5)
Cu2 0.0288(6) 0.0227(6) 0.0294(6) -0.0016(5) 0.0019(5) -0.0026(5)
Cu3 0.0261(6) 0.0258(6) 0.0302(7) -0.0019(5) 0.0003(5) -0.0028(5)
Cu4 0.0234(6) 0.0291(6) 0.0304(7) -0.0037(5) 0.0024(5) -0.0033(5)
Cu5 0.0232(6) 0.0311(6) 0.0310(7) -0.0003(5) -0.0016(5) -0.0057(5)
Cu6 0.0240(6) 0.0284(6) 0.0315(7) -0.0061(5) -0.0013(5) -0.0050(5)
Cu7 0.0226(6) 0.0268(6) 0.0280(6) -0.0041(5) -0.0039(5) -0.0050(5)
Cu8 0.0261(6) 0.0277(6) 0.0297(7) -0.0033(5) -0.0013(5) -0.0064(5)
S1 0.0253(12) 0.0245(12) 0.0261(13) -0.0016(10) -0.0020(10) -0.0013(10)
S2 0.073(2) 0.055(2) 0.071(2) -0.0097(17) 0.0077(19) -0.0361(18)
S3 0.0297(13) 0.0232(13) 0.0355(14) -0.0028(10) -0.0002(11) -0.0054(10)
S4 0.0346(14) 0.0285(13) 0.0379(15) -0.0035(11) -0.0013(11) -0.0017(11)
S5 0.0245(12) 0.0214(12) 0.0290(13) -0.0025(10) -0.0025(10) -0.0031(10)
S6 0.073(2) 0.0241(14) 0.065(2) 0.0053(14) 0.0223(17) -0.0009(14)
S7 0.0295(13) 0.0215(12) 0.0357(14) -0.0025(10) 0.0054(11) -0.0030(10)
S8 0.0356(15) 0.0441(16) 0.0428(16) -0.0090(13) -0.0017(12) -0.0068(13)
S9 0.0294(13) 0.0308(13) 0.0313(14) -0.0011(11) 0.0006(11) -0.0097(11)
S10 0.0491(17) 0.0379(15) 0.0498(18) 0.0003(13) 0.0146(14) 0.0049(13)
S11 0.0256(12) 0.0261(13) 0.0321(14) -0.0044(11) 0.0010(10) -0.0043(10)
S12 0.061(2) 0.077(3) 0.080(3) 0.038(2) -0.0229(19) -0.038(2)
S13 0.0238(12) 0.0276(13) 0.0361(14) -0.0024(11) -0.0024(10) -0.0048(10)
S14 0.0415(16) 0.0395(16) 0.062(2) -0.0230(14) -0.0021(14) -0.0050(13)
S15 0.0259(12) 0.0249(13) 0.0325(14) -0.0053(10) 0.0011(10) -0.0040(10)
S16 0.0300(13) 0.0335(14) 0.0345(14) 0.0039(11) -0.0026(11) -0.0061(11)
N1 0.023(4) 0.038(5) 0.038(5) 0.007(4) -0.006(4) -0.006(4)
N2 0.024(4) 0.029(5) 0.031(5) -0.006(4) -0.004(3) -0.007(4)
N3 0.026(4) 0.031(5) 0.029(4) 0.005(4) -0.001(4) 0.002(4)
N4 0.029(5) 0.040(5) 0.038(5) -0.012(4) -0.002(4) 0.005(4)
N5 0.025(4) 0.038(5) 0.032(5) -0.002(4) 0.003(4) -0.001(4)
N6 0.025(4) 0.062(6) 0.026(5) 0.002(4) 0.007(4) 0.001(4)
N7 0.047(5) 0.043(5) 0.029(5) -0.009(4) -0.007(4) -0.003(4)
N8 0.021(4) 0.029(5) 0.034(5) -0.004(4) -0.005(4) -0.003(4)
C1 0.035(6) 0.031(6) 0.024(5) -0.002(4) -0.002(4) 0.008(5)
C2 0.046(6) 0.031(6) 0.023(5) -0.006(4) -0.004(5) 0.002(5)
C3 0.059(8) 0.034(6) 0.036(6) -0.009(5) -0.012(6) 0.016(6)
C4 0.040(7) 0.066(8) 0.029(6) -0.008(6) -0.005(5) 0.021(6)
C5 0.032(6) 0.052(7) 0.028(6) -0.012(5) -0.001(5) 0.004(5)
C6 0.028(5) 0.040(6) 0.026(5) -0.009(5) -0.007(4) 0.003(5)
C7 0.049(8) 0.083(10) 0.045(8) 0.008(7) -0.008(6) -0.012(7)
C8 0.049(8) 0.111(13) 0.070(10) 0.032(9) -0.012(7) -0.045(8)
C9 0.060(10) 0.126(15) 0.117(15) -0.003(12) -0.019(10) -0.016(10)
C10 0.050(9) 0.129(15) 0.063(10) -0.005(10) 0.010(7) -0.014(9)
C11 0.088(8) 0.077(8) 0.087(8) 0.014(7) -0.014(7) -0.025(7)
C12 0.072(11) 0.078(11) 0.134(16) 0.008(11) 0.001(11) -0.028(9)
C13 0.022(5) 0.029(5) 0.034(6) 0.004(4) -0.009(4) -0.007(4)
C14 0.038(6) 0.037(6) 0.056(7) -0.004(5) 0.008(6) -0.015(5)
C15 0.055(8) 0.056(8) 0.056(8) 0.008(6) 0.013(6) -0.026(6)
C16 0.053(7) 0.048(7) 0.053(8) 0.002(6) 0.024(6) -0.012(6)
C17 0.041(6) 0.045(6) 0.031(6) -0.005(5) 0.010(5) 0.000(5)
C18 0.026(5) 0.029(5) 0.031(6) 0.001(4) -0.001(4) 0.000(4)
C19 0.033(6) 0.034(6) 0.025(5) -0.005(4) 0.005(4) 0.001(5)
C20 0.029(5) 0.033(6) 0.021(5) -0.004(4) -0.001(4) -0.006(4)
C21 0.047(7) 0.043(6) 0.037(6) -0.009(5) 0.005(5) 0.003(5)
C22 0.030(5) 0.034(6) 0.031(6) 0.001(4) 0.009(4) 0.005(5)
C23 0.055(7) 0.033(6) 0.036(6) 0.008(5) 0.010(5) 0.007(5)
C24 0.047(7) 0.034(6) 0.045(7) 0.004(5) 0.006(5) -0.004(5)
C25 0.020(5) 0.034(6) 0.031(6) -0.007(4) -0.006(4) 0.005(4)
C26 0.025(5) 0.033(6) 0.038(6) -0.008(5) -0.005(4) 0.000(4)
C27 0.029(6) 0.039(6) 0.047(7) -0.015(5) -0.007(5) 0.008(5)
C28 0.040(6) 0.055(7) 0.032(6) -0.025(6) -0.007(5) 0.011(6)
C29 0.035(6) 0.045(7) 0.032(6) 0.006(5) -0.001(5) 0.011(5)
C30 0.017(4) 0.037(6) 0.024(5) -0.003(4) 0.002(4) 0.007(4)
C31 0.037(6) 0.033(6) 0.029(6) 0.000(5) -0.004(5) 0.006(5)
C32 0.045(6) 0.034(6) 0.045(7) 0.017(5) 0.006(5) -0.002(5)
C33 0.059(9) 0.100(11) 0.061(9) 0.000(8) 0.016(7) -0.032(8)
C34 0.066(8) 0.062(8) 0.044(7) 0.013(6) 0.017(6) -0.001(7)
C35 0.090(11) 0.048(8) 0.076(10) 0.029(7) 0.025(9) -0.026(8)
C36 0.106(12) 0.036(7) 0.089(12) 0.013(7) 0.024(10) -0.008(8)
C37 0.046(6) 0.030(6) 0.030(6) -0.011(5) 0.001(5) 0.008(5)
C38 0.058(8) 0.033(6) 0.053(8) 0.001(5) 0.020(6) 0.005(6)
C39 0.075(9) 0.033(6) 0.051(8) 0.009(6) 0.007(7) 0.008(6)
C40 0.069(9) 0.046(8) 0.069(9) 0.025(7) 0.007(7) 0.020(7)
C41 0.043(7) 0.049(7) 0.055(8) 0.001(6) -0.007(6) 0.005(6)
C42 0.044(6) 0.034(6) 0.036(6) -0.001(5) 0.008(5) 0.009(5)
C43 0.036(6) 0.043(7) 0.035(6) -0.010(5) -0.007(5) 0.004(5)
C44 0.040(6) 0.039(6) 0.031(6) -0.012(5) 0.004(5) -0.011(5)
C45 0.047(7) 0.082(9) 0.046(7) -0.017(7) 0.004(6) -0.008(7)
C46 0.029(6) 0.050(7) 0.025(5) -0.014(5) -0.003(4) 0.008(5)
C47 0.033(7) 0.091(10) 0.038(7) -0.023(7) 0.002(5) -0.022(7)
C48 0.046(7) 0.053(7) 0.042(7) -0.014(6) 0.006(5) -0.020(6)
C49 0.033(6) 0.047(7) 0.028(6) 0.001(5) 0.009(4) -0.006(5)
C50 0.040(6) 0.051(7) 0.030(6) -0.002(5) 0.003(5) -0.025(5)
C51 0.040(7) 0.057(8) 0.043(7) -0.005(6) -0.003(5) -0.030(6)
C52 0.023(6) 0.099(11) 0.031(6) -0.002(6) -0.009(5) -0.018(7)
C53 0.029(6) 0.064(8) 0.033(6) -0.001(5) 0.003(5) 0.003(6)
C54 0.023(5) 0.058(7) 0.025(5) -0.004(5) -0.004(4) -0.008(5)
C55 0.030(6) 0.059(8) 0.031(6) 0.003(5) -0.004(5) 0.012(5)
C56 0.036(6) 0.037(6) 0.045(7) 0.000(5) 0.000(5) 0.008(5)
C57 0.047(6) 0.030(6) 0.036(6) -0.001(5) 0.008(5) 0.008(5)
C58 0.060(8) 0.062(8) 0.073(9) -0.011(7) 0.017(7) 0.006(7)
C59 0.062(8) 0.029(6) 0.059(8) -0.003(5) 0.012(6) 0.012(6)
C60 0.054(7) 0.035(6) 0.055(7) 0.006(5) 0.018(6) 0.002(5)
C61 0.033(6) 0.026(5) 0.038(6) -0.004(5) -0.007(5) 0.009(5)
C62 0.044(6) 0.045(7) 0.034(6) 0.001(5) -0.003(5) 0.010(5)
C63 0.064(8) 0.048(7) 0.051(8) -0.015(6) -0.005(7) 0.019(7)
C64 0.080(10) 0.060(9) 0.051(8) -0.014(7) 0.022(7) 0.014(8)
C65 0.039(6) 0.044(6) 0.030(6) -0.006(5) 0.004(5) -0.007(5)
C66 0.044(7) 0.071(9) 0.041(7) 0.005(6) 0.018(6) 0.012(6)
C67 0.033(6) 0.089(10) 0.026(6) 0.007(6) 0.000(5) 0.002(6)
C68 0.041(7) 0.096(10) 0.020(6) 0.015(6) -0.006(5) -0.031(7)
C69 0.035(6) 0.101(11) 0.023(6) 0.021(6) -0.001(5) -0.009(7)
C70 0.066(9) 0.175(14) 0.051(8) -0.008(9) 0.003(7) -0.031(10)
C71 0.071(8) 0.093(8) 0.078(8) 0.028(7) -0.004(7) -0.032(7)
C72 0.080(12) 0.095(12) 0.116(14) 0.036(11) -0.025(11) -0.045(10)
C73 0.029(6) 0.040(6) 0.045(7) 0.003(5) 0.010(5) -0.001(5)
C74 0.028(6) 0.045(7) 0.053(7) 0.005(6) 0.001(5) -0.006(5)
C75 0.033(6) 0.057(8) 0.066(9) 0.028(7) 0.007(6) -0.008(6)
C76 0.033(6) 0.088(10) 0.045(7) 0.029(7) 0.014(6) 0.011(7)
C77 0.025(5) 0.063(8) 0.036(6) 0.009(6) 0.007(5) 0.004(5)
C78 0.026(5) 0.039(6) 0.041(7) 0.000(5) -0.009(5) 0.008(5)
C79 0.059(9) 0.083(10) 0.063(9) -0.014(8) 0.004(7) 0.010(8)
C80 0.054(8) 0.056(8) 0.062(8) -0.020(7) -0.003(7) -0.009(7)
C81 0.054(8) 0.093(11) 0.061(9) -0.023(8) -0.022(7) -0.001(8)
C82 0.066(9) 0.152(13) 0.073(10) 0.017(10) -0.017(8) -0.014(9)
C83 0.094(13) 0.084(13) 0.128(17) -0.063(12) -0.009(12) -0.016(10)
C84 0.125(15) 0.082(12) 0.083(12) -0.053(10) -0.003(11) -0.037(11)
C85 0.026(5) 0.026(5) 0.035(6) -0.007(4) 0.001(4) -0.003(4)
C86 0.026(5) 0.034(6) 0.051(7) -0.008(5) -0.004(5) -0.008(5)
C87 0.030(6) 0.040(7) 0.067(8) -0.021(6) -0.007(6) -0.009(5)
C88 0.037(6) 0.059(8) 0.048(7) -0.020(6) -0.021(5) -0.010(6)
C89 0.023(5) 0.040(6) 0.046(7) -0.003(5) -0.010(5) -0.005(5)
C90 0.023(5) 0.035(6) 0.036(6) -0.008(5) 0.005(4) -0.008(5)
C91 0.027(5) 0.040(6) 0.018(5) 0.000(4) -0.003(4) -0.017(5)
C92 0.030(5) 0.029(5) 0.021(5) -0.002(4) -0.005(4) 0.000(4)
C93 0.037(6) 0.036(6) 0.026(5) 0.003(4) 0.000(4) -0.003(5)
C94 0.032(6) 0.047(7) 0.040(6) 0.007(5) 0.003(5) -0.001(5)
C95 0.040(6) 0.028(6) 0.030(6) 0.007(4) -0.005(5) -0.004(5)
C96 0.047(7) 0.024(5) 0.037(6) 0.006(4) -0.008(5) -0.014(5)
Cl1 0.062(2) 0.0464(19) 0.122(3) -0.003(2) 0.047(2) 0.0029(16)
O1 0.065(6) 0.070(6) 0.124(9) -0.003(6) 0.059(6) 0.011(5)
Cl2 0.104(3) 0.087(3) 0.0378(19) -0.0104(18) 0.0110(19) -0.028(2)
O5 0.068(7) 0.093(8) 0.099(8) -0.006(6) 0.012(6) -0.001(6)
O6 0.135(8) 0.138(8) 0.079(7) -0.009(6) 0.006(6) 0.048(7)
O7 0.185(10) 0.150(9) 0.163(9) -0.008(8) -0.009(8) -0.020(8)
O8 0.131(11) 0.192(14) 0.089(9) 0.025(9) 0.068(8) 0.045(10)

loop_
_atom_type_symbol
_atom_type_description
_atom_type_scat_dispersion_real
_atom_type_scat_dispersion_imag
_atom_type_scat_source
C C 0.0033 0.0016 'International Tables Vol C Tables 4.2.6.8 and 6.1.1.4'
H H 0.0000 0.0000 'International Tables Vol C Tables 4.2.6.8 and 6.1.1.4'
N N 0.0061 0.0033 'International Tables Vol C Tables 4.2.6.8 and 6.1.1.4'
O O 0.0106 0.0060 'International Tables Vol C Tables 4.2.6.8 and 6.1.1.4'
S S 0.1246 0.1234 'International Tables Vol C Tables 4.2.6.8 and 6.1.1.4'
Cl Cl 0.1484 0.1585 'International Tables Vol C Tables 4.2.6.8 and 6.1.1.4'
Cu Cu 0.3201 1.2651 'International Tables Vol C Tables 4.2.6.8 and 6.1.1.4'

loop_
_geom_angle_atom_site_label_1
_geom_angle_atom_site_label_2
_geom_angle_atom_site_label_3
_geom_angle
N2 Cu1 S5 125.4(2)
N2 Cu1 S1 111.3(2)
S5 Cu1 S1 106.98(9)
N2 Cu1 S3 88.8(2)
S5 Cu1 S3 112.10(9)
S1 Cu1 S3 110.93(9)
N2 Cu1 Cu2 106.8(2)
S5 Cu1 Cu2 58.94(7)
S1 Cu1 Cu2 139.13(8)
S3 Cu1 Cu2 55.29(7)
N2 Cu1 Cu8 99.7(2)
S5 Cu1 Cu8 133.93(8)
S1 Cu1 Cu8 57.30(7)
S3 Cu1 Cu8 54.35(7)
Cu2 Cu1 Cu8 102.66(5)
N3 Cu2 S7 133.0(2)
N3 Cu2 S3 114.9(2)
S7 Cu2 S3 97.50(10)
N3 Cu2 S5 88.2(2)
S7 Cu2 S5 112.10(9)
S3 Cu2 S5 110.58(9)
N3 Cu2 Cu3 110.8(2)
S7 Cu2 Cu3 59.83(7)
S3 Cu2 Cu3 131.44(8)
S5 Cu2 Cu3 55.12(6)
N3 Cu2 Cu1 96.9(2)
S7 Cu2 Cu1 129.67(8)
S3 Cu2 Cu1 58.13(7)
S5 Cu2 Cu1 54.52(6)
Cu3 Cu2 Cu1 101.66(5)
N4 Cu3 S5 130.7(2)
N4 Cu3 S9 114.9(2)
S5 Cu3 S9 101.69(10)
N4 Cu3 S7 86.9(2)
S5 Cu3 S7 111.38(9)
S9 Cu3 S7 109.73(9)
N4 Cu3 Cu2 107.3(2)
S5 Cu3 Cu2 59.38(7)
S9 Cu3 Cu2 134.25(8)
S7 Cu3 Cu2 54.81(7)
N4 Cu3 Cu4 97.1(2)
S5 Cu3 Cu4 131.13(8)
S9 Cu3 Cu4 57.19(7)
S7 Cu3 Cu4 54.15(7)
Cu2 Cu3 Cu4 101.88(5)
N5 Cu4 S7 125.0(2)
N5 Cu4 S11 113.4(2)
S7 Cu4 S11 103.69(10)
N5 Cu4 S9 88.8(2)
S7 Cu4 S9 113.79(10)
S11 Cu4 S9 111.83(10)
N5 Cu4 Cu3 108.3(2)
S7 Cu4 Cu3 59.36(7)
S11 Cu4 Cu3 136.39(8)
S9 Cu4 Cu3 56.17(7)
N5 Cu4 Cu5 99.6(2)
S7 Cu4 Cu5 134.94(8)
S11 Cu4 Cu5 57.74(7)
S9 Cu4 Cu5 55.28(7)
Cu3 Cu4 Cu5 103.76(6)
N6 Cu5 S13 127.7(2)
N6 Cu5 S9 114.5(2)
S13 Cu5 S9 103.23(10)
N6 Cu5 S11 87.6(3)
S13 Cu5 S11 111.84(9)
S9 Cu5 S11 110.93(9)
N6 Cu5 Cu6 106.3(2)
S13 Cu5 Cu6 59.24(7)
S9 Cu5 Cu6 136.51(8)
S11 Cu5 Cu6 55.18(7)
N6 Cu5 Cu4 99.4(2)
S13 Cu5 Cu4 131.93(8)
S9 Cu5 Cu4 57.13(7)
S11 Cu5 Cu4 54.97(7)
Cu6 Cu5 Cu4 102.86(5)
N7 Cu6 S11 126.7(3)
N7 Cu6 S15 121.1(3)
S11 Cu6 S15 98.50(10)
N7 Cu6 S13 88.2(2)
S11 Cu6 S13 111.35(9)
S15 Cu6 S13 110.49(9)
N7 Cu6 Cu5 106.0(3)
S11 Cu6 Cu5 58.71(7)
S15 Cu6 Cu5 131.04(8)
S13 Cu6 Cu5 55.19(7)
N7 Cu6 Cu7 100.8(2)
S11 Cu6 Cu7 131.37(8)
S15 Cu6 Cu7 58.71(7)
S13 Cu6 Cu7 54.31(7)
Cu5 Cu6 Cu7 102.07(5)
N8 Cu7 S13 129.3(2)
N8 Cu7 S1 113.1(2)
S13 Cu7 S1 103.41(9)
N8 Cu7 S15 87.9(2)
S13 Cu7 S15 111.04(9)
S1 Cu7 S15 110.97(9)
N8 Cu7 Cu8 98.7(2)
S13 Cu7 Cu8 130.97(8)
S1 Cu7 Cu8 57.66(7)
S15 Cu7 Cu8 54.37(7)
N8 Cu7 Cu6 107.7(2)
S13 Cu7 Cu6 58.88(7)
S1 Cu7 Cu6 136.19(8)
S15 Cu7 Cu6 54.71(7)
Cu8 Cu7 Cu6 101.60(5)
N1 Cu8 S15 122.9(2)
N1 Cu8 S3 112.5(2)
S15 Cu8 S3 105.07(10)
N1 Cu8 S1 89.5(2)
S15 Cu8 S1 114.29(9)
S3 Cu8 S1 112.19(9)
N1 Cu8 Cu7 109.6(2)
S15 Cu8 Cu7 59.31(7)
S3 Cu8 Cu7 136.14(8)
S1 Cu8 Cu7 56.11(7)
N1 Cu8 Cu1 101.5(2)
S15 Cu8 Cu1 135.05(8)
S3 Cu8 Cu1 57.97(7)
S1 Cu8 Cu1 54.96(6)
Cu7 Cu8 Cu1 102.14(5)
C1 S1 Cu1 108.3(3)
C1 S1 Cu7 109.4(3)
Cu1 S1 Cu7 120.56(11)
C1 S1 Cu8 92.7(3)
Cu1 S1 Cu8 67.74(7)
Cu7 S1 Cu8 66.23(7)
C12 S2 C8 96.7(8)
C13 S3 Cu8 108.0(3)
C13 S3 Cu2 106.4(3)
Cu8 S3 Cu2 123.34(11)
C13 S3 Cu1 93.5(3)
Cu8 S3 Cu1 67.69(8)
Cu2 S3 Cu1 66.59(7)
C24 S4 C20 91.3(5)
C25 S5 Cu1 106.3(3)
C25 S5 Cu3 109.2(3)
Cu1 S5 Cu3 120.14(10)
C25 S5 Cu2 92.1(3)
Cu1 S5 Cu2 66.54(7)
Cu3 S5 Cu2 65.50(7)
C36 S6 C32 90.6(6)
C37 S7 Cu4 108.0(4)
C37 S7 Cu2 106.6(3)
Cu4 S7 Cu2 121.15(11)
C37 S7 Cu3 93.4(3)
Cu4 S7 Cu3 66.49(7)
Cu2 S7 Cu3 65.36(7)
C48 S8 C44 91.5(6)
C49 S9 Cu5 107.0(3)
C49 S9 Cu3 108.4(3)
Cu5 S9 Cu3 122.59(11)
C49 S9 Cu4 93.4(4)
Cu5 S9 Cu4 67.60(8)
Cu3 S9 Cu4 66.64(7)
C60 S10 C56 91.5(5)
C61 S11 Cu6 106.2(3)
C61 S11 Cu4 109.2(3)
Cu6 S11 Cu4 122.29(11)
C61 S11 Cu5 94.0(3)
Cu6 S11 Cu5 66.11(7)
Cu4 S11 Cu5 67.29(7)
C72 S12 C68 93.3(8)
C73 S13 Cu7 109.4(3)
C73 S13 Cu5 105.5(4)
Cu7 S13 Cu5 121.18(11)
C73 S13 Cu6 92.9(4)
Cu7 S13 Cu6 66.81(7)
Cu5 S13 Cu6 65.57(7)
C84 S14 C80 93.1(8)
C85 S15 Cu8 107.9(3)
C85 S15 Cu6 107.3(3)
Cu8 S15 Cu6 121.42(10)
C85 S15 Cu7 92.9(3)
Cu8 S15 Cu7 66.33(7)
Cu6 S15 Cu7 66.58(7)
C96 S16 C92 91.0(5)
C7 N1 C6 113.6(10)
C7 N1 Cu8 127.2(8)
C6 N1 Cu8 114.7(6)
C19 N2 C18 116.6(8)
C19 N2 Cu1 126.7(7)
C18 N2 Cu1 113.8(6)
C31 N3 C30 116.0(8)
C31 N3 Cu2 126.1(7)
C30 N3 Cu2 115.2(6)
C43 N4 C42 117.2(9)
C43 N4 Cu3 125.0(7)
C42 N4 Cu3 115.1(6)
C55 N5 C54 117.6(9)
C55 N5 Cu4 124.5(7)
C54 N5 Cu4 114.2(6)
C67 N6 C65 119.4(9)
C67 N6 Cu5 122.5(8)
C65 N6 Cu5 115.1(6)
C79 N7 C78 114.6(10)
C79 N7 Cu6 125.0(9)
C78 N7 Cu6 115.5(6)
C91 N8 C90 118.1(8)
C91 N8 Cu7 124.6(6)
C90 N8 Cu7 114.6(6)
C2 C1 C6 119.8(9)
C2 C1 S1 117.3(8)
C6 C1 S1 122.9(7)
C1 C2 C3 120.7(10)
C1 C2 H2 119.7
C3 C2 H2 119.7
C4 C3 C2 120.1(10)
C4 C3 H3 119.9
C2 C3 H3 119.9
C3 C4 C5 120.2(10)
C3 C4 H4 119.9
C5 C4 H4 119.9
C4 C5 C6 120.8(10)
C4 C5 H5 119.6
C6 C5 H5 119.6
C5 C6 C1 118.3(9)
C5 C6 N1 121.8(9)
C1 C6 N1 119.9(8)
N1 C7 C8 123.2(13)
N1 C7 H7 118.4
C8 C7 H7 118.4
C10 C8 C7 124.4(16)
C10 C8 S2 110.2(12)
C7 C8 S2 125.4(10)
C10 C9 H9A 109.5
C10 C9 H9B 109.5
H9A C9 H9B 109.5
C10 C9 H9C 109.5
H9A C9 H9C 109.5
H9B C9 H9C 109.5
C9 C10 C8 127.1(18)
C9 C10 C11 123.6(16)
C8 C10 C11 109.2(15)
C12 C11 C10 115.5(15)
C12 C11 H11 122.3
C10 C11 H11 122.3
C11 C12 S2 108.0(13)
C11 C12 H12 126.0
S2 C12 H12 126.0
C14 C13 C18 119.8(9)
C14 C13 S3 117.6(8)
C18 C13 S3 122.6(7)
C13 C14 C15 120.2(10)
C13 C14 H14 119.9
C15 C14 H14 119.9
C16 C15 C14 120.4(10)
C16 C15 H15 119.8
C14 C15 H15 119.8
C15 C16 C17 119.9(11)
C15 C16 H16 120.0
C17 C16 H16 120.0
C18 C17 C16 121.0(10)
C18 C17 H17 119.5
C16 C17 H17 119.5
C17 C18 C13 118.4(9)
C17 C18 N2 120.7(9)
C13 C18 N2 120.8(8)
N2 C19 C20 126.8(9)
N2 C19 H19 116.6
C20 C19 H19 116.6
C22 C20 C19 124.6(9)
C22 C20 S4 111.8(7)
C19 C20 S4 123.4(7)
C22 C21 H21A 109.5
C22 C21 H21B 109.5
H21A C21 H21B 109.5
C22 C21 H21C 109.5
H21A C21 H21C 109.5
H21B C21 H21C 109.5
C23 C22 C20 110.0(9)
C23 C22 C21 125.9(9)
C20 C22 C21 124.0(9)
C24 C23 C22 114.8(10)
C24 C23 H23 122.6
C22 C23 H23 122.6
C23 C24 S4 112.0(8)
C23 C24 H24 124.0
S4 C24 H24 124.0
C30 C25 C26 119.4(9)
C30 C25 S5 124.6(7)
C26 C25 S5 115.9(8)
C27 C26 C25 119.7(10)
C27 C26 H26 120.2
C25 C26 H26 120.2
C28 C27 C26 120.0(10)
C28 C27 H27 120.0
C26 C27 H27 120.0
C29 C28 C27 119.9(10)
C29 C28 H28 120.0
C27 C28 H28 120.0
C28 C29 C30 121.8(10)
C28 C29 H29 119.1
C30 C29 H29 119.1
C29 C30 C25 118.9(9)
C29 C30 N3 121.9(9)
C25 C30 N3 119.0(8)
N3 C31 C32 125.9(10)
N3 C31 H31 117.0
C32 C31 H31 117.0
C34 C32 C31 126.9(11)
C34 C32 S6 111.8(9)
C31 C32 S6 121.1(8)
C34 C33 H33A 109.5
C34 C33 H33B 109.5
H33A C33 H33B 109.5
C34 C33 H33C 109.5
H33A C33 H33C 109.5
H33B C33 H33C 109.5
C32 C34 C35 111.5(11)
C32 C34 C33 126.8(12)
C35 C34 C33 121.7(11)
C36 C35 C34 111.8(11)
C36 C35 H35 124.1
C34 C35 H35 124.1
C35 C36 S6 114.2(10)
C35 C36 H36 122.9
S6 C36 H36 122.9
C42 C37 C38 118.8(10)
C42 C37 S7 123.8(8)
C38 C37 S7 117.3(8)
C39 C38 C37 121.0(11)
C39 C38 H38 119.5
C37 C38 H38 119.5
C40 C39 C38 120.0(11)
C40 C39 H39 120.0
C38 C39 H39 120.0
C39 C40 C41 119.5(12)
C39 C40 H40 120.2
C41 C40 H40 120.2
C42 C41 C40 120.7(11)
C42 C41 H41 119.6
C40 C41 H41 119.6
C37 C42 C41 119.9(10)
C37 C42 N4 119.6(9)
C41 C42 N4 120.5(10)
N4 C43 C44 125.7(10)
N4 C43 H43 117.1
C44 C43 H43 117.1
C43 C44 C46 124.6(10)
C43 C44 S8 124.4(8)
C46 C44 S8 111.0(8)
C46 C45 H45A 109.5
C46 C45 H45B 109.5
H45A C45 H45B 109.5
C46 C45 H45C 109.5
H45A C45 H45C 109.5
H45B C45 H45C 109.5
C47 C46 C44 110.7(9)
C47 C46 C45 125.9(10)
C44 C46 C45 123.4(10)
C48 C47 C46 115.6(10)
C48 C47 H47 122.2
C46 C47 H47 122.2
C47 C48 S8 111.2(9)
C47 C48 H48 124.4
S8 C48 H48 124.4
C50 C49 C54 119.7(9)
C50 C49 S9 117.0(8)
C54 C49 S9 123.3(8)
C51 C50 C49 120.8(11)
C51 C50 H50 119.6
C49 C50 H50 119.6
C52 C51 C50 120.2(10)
C52 C51 H51 119.9
C50 C51 H51 119.9
C51 C52 C53 121.4(10)
C51 C52 H52 119.3
C53 C52 H52 119.3
C54 C53 C52 117.7(11)
C54 C53 H53 121.2
C52 C53 H53 121.2
C49 C54 C53 120.1(10)
C49 C54 N5 119.9(8)
C53 C54 N5 120.0(10)
N5 C55 C56 127.0(10)
N5 C55 H55 116.5
C56 C55 H55 116.5
C57 C56 C55 124.1(10)
C57 C56 S10 113.5(8)
C55 C56 S10 122.4(8)
C56 C57 C59 108.2(9)
C56 C57 C58 126.4(10)
C59 C57 C58 125.5(10)
C57 C58 H58A 109.5
C57 C58 H58B 109.5
H58A C58 H58B 109.5
C57 C58 H58C 109.5
H58A C58 H58C 109.5
H58B C58 H58C 109.5
C60 C59 C57 114.6(10)
C60 C59 H59 122.7
C57 C59 H59 122.7
C59 C60 S10 112.2(9)
C59 C60 H60 123.9
S10 C60 H60 123.9
C62 C61 C65 120.3(10)
C62 C61 S11 117.0(8)
C65 C61 S11 122.7(8)
C63 C62 C61 119.8(11)
C63 C62 H62 120.1
C61 C62 H62 120.1
C64 C63 C62 121.0(12)
C64 C63 H63 119.5
C62 C63 H63 119.5
C63 C64 C66 119.2(11)
C63 C64 H64 120.4
C66 C64 H64 120.4
C66 C65 C61 118.4(10)
C66 C65 N6 121.6(10)
C61 C65 N6 119.9(9)
C64 C66 C65 121.2(11)
C64 C66 H66 119.4
C65 C66 H66 119.4
N6 C67 C68 128.3(12)
N6 C67 H67 115.9
C68 C67 H67 115.9
C67 C68 C69 126.3(13)
C67 C68 S12 123.3(9)
C69 C68 S12 110.4(10)
C70 C69 C71 127.7(14)
C70 C69 C68 125.4(14)
C71 C69 C68 106.8(13)
C69 C70 H70A 109.5
C69 C70 H70B 109.5
H70A C70 H70B 109.5
C69 C70 H70C 109.5
H70A C70 H70C 109.5
H70B C70 H70C 109.5
C72 C71 C69 118.5(14)
C72 C71 H71 120.8
C69 C71 H71 120.8
C71 C72 S12 110.9(15)
C71 C72 H72 124.6
S12 C72 H72 124.6
C78 C73 C74 117.5(10)
C78 C73 S13 124.6(8)
C74 C73 S13 117.9(8)
C75 C74 C73 119.6(11)
C75 C74 H74 120.2
C73 C74 H74 120.2
C76 C75 C74 121.5(11)
C76 C75 H75 119.2
C74 C75 H75 119.2
C75 C76 C77 119.7(11)
C75 C76 H76 120.2
C77 C76 H76 120.2
C76 C77 C78 120.6(11)
C76 C77 H77 119.7
C78 C77 H77 119.7
C77 C78 C73 120.8(10)
C77 C78 N7 121.1(9)
C73 C78 N7 118.0(9)
N7 C79 C80 124.9(13)
N7 C79 H79 117.5
C80 C79 H79 117.5
C81 C80 C79 126.7(14)
C81 C80 S14 111.4(10)
C79 C80 S14 121.5(10)
C80 C81 C83 113.1(14)
C80 C81 C82 124.2(15)
C83 C81 C82 122.7(14)
C81 C82 H82A 109.5
C81 C82 H82B 109.5
H82A C82 H82B 109.5
C81 C82 H82C 109.5
H82A C82 H82C 109.5
H82B C82 H82C 109.5
C81 C83 C84 112.6(14)
C81 C83 H83 123.7
C84 C83 H83 123.7
C83 C84 S14 109.8(13)
C83 C84 H84 125.1
S14 C84 H84 125.1
C90 C85 C86 119.2(9)
C90 C85 S15 124.0(7)
C86 C85 S15 116.9(7)
C87 C86 C85 120.8(10)
C87 C86 H86 119.6
C85 C86 H86 119.6
C86 C87 C88 119.0(10)
C86 C87 H87 120.5
C88 C87 H87 120.5
C89 C88 C87 120.8(10)
C89 C88 H88 119.6
C87 C88 H88 119.6
C88 C89 C90 120.7(10)
C88 C89 H89 119.6
C90 C89 H89 119.6
C85 C90 C89 119.2(9)
C85 C90 N8 120.0(8)
C89 C90 N8 120.8(9)
N8 C91 C92 128.1(9)
N8 C91 H91 116.0
C92 C91 H91 116.0
C93 C92 C91 127.8(9)
C93 C92 S16 110.2(7)
C91 C92 S16 122.0(7)
C92 C93 C95 113.0(9)
C92 C93 C94 124.3(9)
C95 C93 C94 122.6(9)
C93 C94 H94A 109.5
C93 C94 H94B 109.5
H94A C94 H94B 109.5
C93 C94 H94C 109.5
H94A C94 H94C 109.5
H94B C94 H94C 109.5
C96 C95 C93 111.8(9)
C96 C95 H95 124.1
C93 C95 H95 124.1
C95 C96 S16 114.0(8)
C95 C96 H96 123.0
S16 C96 H96 123.0
O3A Cl1 O2A 117.1(15)
O4B Cl1 O3B 114.6(10)
O3A Cl1 O1 113.5(9)
O2A Cl1 O1 110.5(12)
O4B Cl1 O1 111.3(8)
O3B Cl1 O1 107.9(8)
O3A Cl1 O4A 107.7(14)
O2A Cl1 O4A 104.4(16)
O1 Cl1 O4A 102.1(13)
O4B Cl1 O2B 103.3(9)
O3B Cl1 O2B 110.0(10)
O1 Cl1 O2B 109.6(8)
O6 Cl2 O8 113.3(8)
O6 Cl2 O5 113.7(7)
O8 Cl2 O5 109.0(7)
O6 Cl2 O7 110.1(9)
O8 Cl2 O7 104.4(9)
O5 Cl2 O7 105.6(8)
N10 C98 O10 135(4)
N10 C98 H98 112.7
O10 C98 H98 112.7
C98 N10 C100 115(3)
C98 N10 C99 107(3)
C100 N10 C99 122(2)
N10 C99 H99A 109.5
N10 C99 H99B 109.5
H99A C99 H99B 109.5
N10 C99 H99C 109.5
H99A C99 H99C 109.5
H99B C99 H99C 109.5
N10 C100 H10A 109.5
N10 C100 H10B 109.5
H10A C100 H10B 109.5
N10 C100 H10C 109.5
H10A C100 H10C 109.5
H10B C100 H10C 109.5
O11 C101 N9 125(3)
O11 C101 H101 117.6
N9 C101 H101 117.6
C101 N9 C103 130(4)
C101 N9 C102 121(3)
C103 N9 C102 108(3)
N9 C102 H10D 109.5
N9 C102 H10E 109.5
H10D C102 H10E 109.5
N9 C102 H10F 109.5
H10D C102 H10F 109.5
H10E C102 H10F 109.5
N9 C103 H10G 109.5
N9 C103 H10H 109.5
H10G C103 H10H 109.5
N9 C103 H10I 109.5
H10G C103 H10I 109.5
H10H C103 H10I 109.5

loop_
_geom_bond_atom_site_label_1
_geom_bond_atom_site_label_2
_geom_bond_distance
Cu1 N2 2.053(8)
Cu1 S5 2.293(3)
Cu1 S1 2.308(3)
Cu1 S3 2.390(3)
Cu1 Cu2 2.5832(16)
Cu1 Cu8 2.6086(16)
Cu2 N3 2.036(8)
Cu2 S7 2.293(3)
Cu2 S3 2.314(3)
Cu2 S5 2.412(2)
Cu2 Cu3 2.5506(17)
Cu3 N4 2.049(8)
Cu3 S5 2.299(3)
Cu3 S9 2.340(3)
Cu3 S7 2.426(3)
Cu3 Cu4 2.5857(16)
Cu4 N5 2.045(8)
Cu4 S7 2.286(3)
Cu4 S11 2.313(3)
Cu4 S9 2.367(3)
Cu4 Cu5 2.6059(17)
Cu5 N6 2.064(8)
Cu5 S13 2.305(3)
Cu5 S9 2.317(3)
Cu5 S11 2.389(3)
Cu5 Cu6 2.5560(16)
Cu6 N7 2.031(8)
Cu6 S11 2.295(3)
Cu6 S15 2.304(3)
Cu6 S13 2.412(3)
Cu6 Cu7 2.5904(16)
Cu7 N8 2.036(7)
Cu7 S13 2.289(3)
Cu7 S1 2.330(3)
Cu7 S15 2.412(3)
Cu7 Cu8 2.5692(17)
Cu8 N1 2.025(8)
Cu8 S15 2.280(3)
Cu8 S3 2.291(3)
Cu8 S1 2.372(3)
S1 C1 1.791(10)
S2 C12 1.646(15)
S2 C8 1.731(18)
S3 C13 1.789(10)
S4 C24 1.694(11)
S4 C20 1.728(9)
S5 C25 1.782(10)
S6 C36 1.678(13)
S6 C32 1.732(12)
S7 C37 1.771(10)
S8 C48 1.708(11)
S8 C44 1.733(11)
S9 C49 1.774(10)
S10 C60 1.673(11)
S10 C56 1.705(11)
S11 C61 1.781(10)
S12 C72 1.703(14)
S12 C68 1.725(15)
S13 C73 1.762(11)
S14 C84 1.701(14)
S14 C80 1.730(14)
S15 C85 1.763(10)
S16 C96 1.691(10)
S16 C92 1.756(9)
N1 C7 1.301(14)
N1 C6 1.427(12)
N2 C19 1.292(11)
N2 C18 1.445(12)
N3 C31 1.295(12)
N3 C30 1.441(12)
N4 C43 1.304(12)
N4 C42 1.455(13)
N5 C55 1.296(13)
N5 C54 1.431(12)
N6 C67 1.337(13)
N6 C65 1.424(13)
N7 C79 1.347(15)
N7 C78 1.456(13)
N8 C91 1.286(12)
N8 C90 1.441(12)
C1 C2 1.378(13)
C1 C6 1.410(13)
C2 C3 1.401(14)
C2 H2 0.9500
C3 C4 1.354(15)
C3 H3 0.9500
C4 C5 1.396(15)
C4 H4 0.9500
C5 C6 1.401(13)
C5 H5 0.9500
C7 C8 1.466(19)
C7 H7 0.9500
C8 C10 1.402(18)
C9 C10 1.39(2)
C9 H9A 0.9800
C9 H9B 0.9800
C9 H9C 0.9800
C10 C11 1.45(2)
C11 C12 1.43(2)
C11 H11 0.9500
C12 H12 0.9500
C13 C14 1.372(13)
C13 C18 1.403(13)
C14 C15 1.387(15)
C14 H14 0.9500
C15 C16 1.352(16)
C15 H15 0.9500
C16 C17 1.383(14)
C16 H16 0.9500
C17 C18 1.379(13)
C17 H17 0.9500
C19 C20 1.429(13)
C19 H19 0.9500
C20 C22 1.404(13)
C21 C22 1.492(14)
C21 H21A 0.9800
C21 H21B 0.9800
C21 H21C 0.9800
C22 C23 1.393(14)
C23 C24 1.361(15)
C23 H23 0.9500
C24 H24 0.9500
C25 C30 1.391(13)
C25 C26 1.418(13)
C26 C27 1.392(14)
C26 H26 0.9500
C27 C28 1.379(15)
C27 H27 0.9500
C28 C29 1.372(15)
C28 H28 0.9500
C29 C30 1.385(13)
C29 H29 0.9500
C31 C32 1.429(14)
C31 H31 0.9500
C32 C34 1.359(15)
C33 C34 1.512(17)
C33 H33A 0.9800
C33 H33B 0.9800
C33 H33C 0.9800
C34 C35 1.428(17)
C35 C36 1.342(18)
C35 H35 0.9500
C36 H36 0.9500
C37 C42 1.376(14)
C37 C38 1.397(14)
C38 C39 1.390(16)
C38 H38 0.9500
C39 C40 1.353(18)
C39 H39 0.9500
C40 C41 1.403(16)
C40 H40 0.9500
C41 C42 1.385(15)
C41 H41 0.9500
C43 C44 1.406(14)
C43 H43 0.9500
C44 C46 1.410(14)
C45 C46 1.481(15)
C45 H45A 0.9800
C45 H45B 0.9800
C45 H45C 0.9800
C46 C47 1.377(16)
C47 C48 1.363(16)
C47 H47 0.9500
C48 H48 0.9500
C49 C50 1.394(13)
C49 C54 1.399(14)
C50 C51 1.385(15)
C50 H50 0.9500
C51 C52 1.346(16)
C51 H51 0.9500
C52 C53 1.442(16)
C52 H52 0.9500
C53 C54 1.402(13)
C53 H53 0.9500
C55 C56 1.461(15)
C55 H55 0.9500
C56 C57 1.400(14)
C57 C59 1.414(15)
C57 C58 1.482(15)
C58 H58A 0.9800
C58 H58B 0.9800
C58 H58C 0.9800
C59 C60 1.369(15)
C59 H59 0.9500
C60 H60 0.9500
C61 C62 1.384(14)
C61 C65 1.407(14)
C62 C63 1.380(15)
C62 H62 0.9500
C63 C64 1.380(18)
C63 H63 0.9500
C64 C66 1.385(17)
C64 H64 0.9500
C65 C66 1.390(14)
C66 H66 0.9500
C67 C68 1.378(17)
C67 H67 0.9500
C68 C69 1.473(15)
C69 C70 1.34(2)
C69 C71 1.42(2)
C70 H70A 0.9800
C70 H70B 0.9800
C70 H70C 0.9800
C71 C72 1.32(2)
C71 H71 0.9500
C72 H72 0.9500
C73 C78 1.413(14)
C73 C74 1.430(14)
C74 C75 1.381(16)
C74 H74 0.9500
C75 C76 1.379(17)
C75 H75 0.9500
C76 C77 1.380(16)
C76 H76 0.9500
C77 C78 1.384(14)
C77 H77 0.9500
C79 C80 1.425(18)
C79 H79 0.9500
C80 C81 1.370(17)
C81 C83 1.40(2)
C81 C82 1.456(19)
C82 H82A 0.9800
C82 H82B 0.9800
C82 H82C 0.9800
C83 C84 1.44(2)
C83 H83 0.9500
C84 H84 0.9500
C85 C90 1.386(13)
C85 C86 1.407(13)
C86 C87 1.381(14)
C86 H86 0.9500
C87 C88 1.388(16)
C87 H87 0.9500
C88 C89 1.363(14)
C88 H88 0.9500
C89 C90 1.402(13)
C89 H89 0.9500
C91 C92 1.410(13)
C91 H91 0.9500
C92 C93 1.372(13)
C93 C95 1.419(13)
C93 C94 1.515(13)
C94 H94A 0.9800
C94 H94B 0.9800
C94 H94C 0.9800
C95 C96 1.349(14)
C95 H95 0.9500
C96 H96 0.9500
Cl1 O3A 1.401(13)
Cl1 O2A 1.410(15)
Cl1 O4B 1.410(12)
Cl1 O3B 1.416(12)
Cl1 O1 1.452(8)
Cl1 O4A 1.490(16)
Cl1 O2B 1.493(13)
Cl2 O6 1.360(10)
Cl2 O8 1.397(10)
Cl2 O5 1.426(9)
Cl2 O7 1.455(12)
O9 C97 1.516(19)
O10 C98 1.29(4)
C98 N10 1.03(4)
C98 H98 0.9500
N10 C100 1.30(2)
N10 C99 1.56(4)
C99 H99A 0.9800
C99 H99B 0.9800
C99 H99C 0.9800
C100 H10A 0.9800
C100 H10B 0.9800
C100 H10C 0.9800
O11 C101 1.14(3)
C101 N9 1.38(4)
C101 H101 0.9500
N9 C103 1.43(6)
N9 C102 1.48(4)
C102 H10D 0.9800
C102 H10E 0.9800
C102 H10F 0.9800
C103 H10G 0.9800
C103 H10H 0.9800
C103 H10I 0.9800
